data_1516312
loop_
_publ_author_name
'Amri, Mahrez'
'Clarkson, Guy J.'
'Walton, Richard I.'

_publ_section_title
;
 Anisotropic Thermal Expansion of SiO2and AlPO4Clathrasils with the
 AST-Type Structure
;
_journal_issue 14
_journal_name_full 'The Journal of Physical Chemistry C'
_journal_page_first 6726
_journal_paper_doi 10.1021/jp100368e
_journal_volume 114
_journal_year 2010
_chemical_formula_sum 'C7 H14 F N O20 Si10'
_chemical_formula_weight 732.09
_chemical_name_systematic
; 
 ? 
;
_space_group_IT_number 87
_symmetry_cell_setting tetragonal
_symmetry_space_group_name_Hall '-I 4'
_symmetry_space_group_name_H-M 'I 4/m'
_atom_sites_solution_primary direct
_atom_sites_solution_secondary difmap
_audit_creation_method SHELXL-97
_cell_angle_alpha 90.00
_cell_angle_beta 90.00
_cell_angle_gamma 90.00
_cell_formula_units_Z 2
_cell_length_a 9.1379(4)
_cell_length_b 9.1379(4)
_cell_length_c 13.3657(8)
_cell_measurement_reflns_used 1098
_cell_measurement_temperature 100(2)
_cell_measurement_theta_max 28.99
_cell_measurement_theta_min 3.04
_cell_volume 1116.05(10)
_computing_cell_refinement 'CrysAlis RED, Oxford Diffraction Ltd'
_computing_data_collection 'CrysAlis CCD, Oxford Diffraction Ltd'
_computing_data_reduction 'CrysAlis RED, Oxford Diffraction Ltd'
_computing_molecular_graphics 'SHELXTL (Sheldrick, 1997)'
_computing_publication_material 'SHELXTL (Sheldrick, 1997)'
_computing_structure_refinement 'SHELXL-97 (Sheldrick, 1997)'
_computing_structure_solution 'SHELXS-97 (Sheldrick, 1990)'
_diffrn_ambient_temperature 100(2)
_diffrn_detector_area_resol_mean 10.2833
_diffrn_measured_fraction_theta_full 0.991
_diffrn_measured_fraction_theta_max 0.887
_diffrn_measurement_device_type 'Oxford Diffraction Gemini R'
_diffrn_measurement_method '\f & \w scans'
_diffrn_radiation_monochromator graphite
_diffrn_radiation_source 'Enhance (Mo) X-ray Source'
_diffrn_radiation_type MoK\a
_diffrn_radiation_wavelength 0.71073
_diffrn_reflns_av_R_equivalents 0.0208
_diffrn_reflns_av_sigmaI/netI 0.0296
_diffrn_reflns_limit_h_max 11
_diffrn_reflns_limit_h_min -6
_diffrn_reflns_limit_k_max 11
_diffrn_reflns_limit_k_min -12
_diffrn_reflns_limit_l_max 17
_diffrn_reflns_limit_l_min -17
_diffrn_reflns_number 1781
_diffrn_reflns_theta_full 27.00
_diffrn_reflns_theta_max 29.13
_diffrn_reflns_theta_min 3.05
_diffrn_standards_decay_% nil
_exptl_absorpt_coefficient_mu 0.701
_exptl_absorpt_correction_T_max 1.00
_exptl_absorpt_correction_T_min 0.92
_exptl_absorpt_correction_type multi-scan
_exptl_absorpt_process_details 'ABSPACK(CrysAlis, Oxford Diffraction)'
_exptl_crystal_colour colourless
_exptl_crystal_density_diffrn 2.179
_exptl_crystal_density_method 'not measured'
_exptl_crystal_description block
_exptl_crystal_F_000 744
_exptl_crystal_size_max 0.1
_exptl_crystal_size_mid 0.1
_exptl_crystal_size_min 0.1
_refine_diff_density_max 0.637
_refine_diff_density_min -0.535
_refine_diff_density_rms 0.099
_refine_ls_extinction_method none
_refine_ls_goodness_of_fit_ref 1.130
_refine_ls_hydrogen_treatment undef
_refine_ls_matrix_type full
_refine_ls_number_parameters 60
_refine_ls_number_reflns 699
_refine_ls_number_restraints 18
_refine_ls_restrained_S_all 1.145
_refine_ls_R_factor_all 0.0443
_refine_ls_R_factor_gt 0.0355
_refine_ls_shift/su_max 0.000
_refine_ls_shift/su_mean 0.000
_refine_ls_structure_factor_coef Fsqd
_refine_ls_weighting_details 'calc w=1/[\s^2^(Fo^2^)+(0.0415P)^2^+4.1269P] where P=(Fo^2^+2Fc^2^)/3'
_refine_ls_weighting_scheme calc
_refine_ls_wR_factor_gt 0.0934
_refine_ls_wR_factor_ref 0.0966
_reflns_number_gt 592
_reflns_number_total 699
_reflns_threshold_expression >2sigma(I)
_cod_data_source_file SiO2(Q)100.cif
_cod_data_source_block ma100
_cod_original_sg_symbol_H-M I4/m
_cod_database_code 1516312

loop_
_symmetry_equiv_pos_as_xyz
'x, y, z'
'-x, -y, z'
'-y, x, z'
'y, -x, z'
'x+1/2, y+1/2, z+1/2'
'-x+1/2, -y+1/2, z+1/2'
'-y+1/2, x+1/2, z+1/2'
'y+1/2, -x+1/2, z+1/2'
'-x, -y, -z'
'x, y, -z'
'y, -x, -z'
'-y, x, -z'
'-x+1/2, -y+1/2, -z+1/2'
'x+1/2, y+1/2, -z+1/2'
'y+1/2, -x+1/2, -z+1/2'
'-y+1/2, x+1/2, -z+1/2'

loop_
_atom_site_label
_atom_site_type_symbol
_atom_site_fract_x
_atom_site_fract_y
_atom_site_fract_z
_atom_site_U_iso_or_equiv
_atom_site_adp_type
_atom_site_occupancy
_atom_site_symmetry_multiplicity
_atom_site_calc_flag
_atom_site_refinement_flags
Si1 Si 0.45884(7) 0.26909(8) 0.38626(5) 0.0064(2) Uani 1 1 d .
Si2 Si 0.5000 0.0000 0.2500 0.0056(3) Uani 1 4 d S
F1 F 0.5000 0.5000 0.5000 0.0155(10) Uani 1 8 d S
O1 O 0.4296(2) 0.12638(19) 0.31828(13) 0.0081(4) Uani 1 1 d .
O2 O 0.6187(2) 0.3296(2) 0.35811(15) 0.0140(5) Uani 1 1 d U
O3 O 0.4476(3) 0.2118(3) 0.5000 0.0156(6) Uani 1 2 d SU
N1 N 0.1309(12) 0.0524(13) 0.5000 0.030(2) Uani 0.25 2 d SP
C1 C 0.1309(12) 0.0524(13) 0.5000 0.030(2) Uani 0.25 2 d SP
C2 C 0.067(2) 0.131(2) 0.4343(15) 0.089(5) Uani 0.40 1 d PU
C3 C 0.165(5) -0.006(5) 0.5000 0.093(14) Uiso 0.30 2 d SP
C4 C 0.060(3) 0.073(3) 0.3942(18) 0.044(5) Uiso 0.20 1 d P

loop_
_atom_site_aniso_label
_atom_site_aniso_U_11
_atom_site_aniso_U_22
_atom_site_aniso_U_33
_atom_site_aniso_U_23
_atom_site_aniso_U_13
_atom_site_aniso_U_12
Si1 0.0063(4) 0.0064(4) 0.0064(4) -0.0004(3) 0.0002(3) 0.0000(2)
Si2 0.0054(4) 0.0054(4) 0.0062(6) 0.000 0.000 0.000
F1 0.0166(14) 0.0166(14) 0.013(2) 0.000 0.000 0.000
O1 0.0080(9) 0.0071(9) 0.0091(8) -0.0012(7) 0.0003(7) -0.0001(7)
O2 0.0101(9) 0.0136(10) 0.0183(10) -0.0085(8) 0.0059(8) -0.0045(7)
O3 0.0286(16) 0.0100(13) 0.0082(12) 0.000 0.000 -0.0043(12)
N1 0.031(5) 0.034(6) 0.024(5) 0.000 0.000 0.011(5)
C1 0.031(5) 0.034(6) 0.024(5) 0.000 0.000 0.011(5)
C2 0.090(8) 0.081(7) 0.095(8) 0.022(6) 0.018(6) -0.014(6)

loop_
_atom_type_symbol
_atom_type_description
_atom_type_scat_dispersion_real
_atom_type_scat_dispersion_imag
_atom_type_scat_source
C C 0.0033 0.0016 'International Tables Vol C Tables 4.2.6.8 and 6.1.1.4'
H H 0.0000 0.0000 'International Tables Vol C Tables 4.2.6.8 and 6.1.1.4'
N N 0.0061 0.0033 'International Tables Vol C Tables 4.2.6.8 and 6.1.1.4'
O O 0.0106 0.0060 'International Tables Vol C Tables 4.2.6.8 and 6.1.1.4'
F F 0.0171 0.0103 'International Tables Vol C Tables 4.2.6.8 and 6.1.1.4'
Si Si 0.0817 0.0704 'International Tables Vol C Tables 4.2.6.8 and 6.1.1.4'

loop_
_geom_angle_atom_site_label_1
_geom_angle_atom_site_label_2
_geom_angle_atom_site_label_3
_geom_angle
_geom_angle_site_symmetry_1
_geom_angle_site_symmetry_3
O2 Si1 O2 113.18(16) . 4_565
O2 Si1 O3 113.00(14) . .
O2 Si1 O3 112.39(14) 4_565 .
O2 Si1 O1 107.27(10) . .
O2 Si1 O1 105.20(10) 4_565 .
O3 Si1 O1 104.99(12) . .
O1 Si2 O1 108.83(6) 16_545 .
O1 Si2 O1 110.75(13) 16_545 15
O1 Si2 O1 108.83(6) . 15
O1 Si2 O1 108.83(6) 16_545 2_655
O1 Si2 O1 110.75(13) . 2_655
O1 Si2 O1 108.83(6) 15 2_655
Si2 O1 Si1 146.70(13) . .
Si1 O2 Si1 141.01(14) . 3_655
Si1 O3 Si1 141.34(19) 10_556 .
C3 N1 C2 135.8(14) . .
C3 N1 C2 135.8(14) . 10_556
C2 N1 C2 87(2) . 10_556
C3 N1 C2 48(3) . 4
C2 N1 C2 90.2(18) . 4
C2 N1 C2 150.3(16) 10_556 4
C3 N1 C2 48(3) . 11_556
C2 N1 C2 150.3(16) . 11_556
C2 N1 C2 90.2(18) 10_556 11_556
C2 N1 C2 77.7(17) 4 11_556
C3 N1 C3 163(6) . 3
C2 N1 C3 44.3(10) . 3
C2 N1 C3 44.3(10) 10_556 3
C2 N1 C3 121.4(14) 4 3
C2 N1 C3 121.4(14) 11_556 3
C3 N1 C4 108.1(19) . .
C2 N1 C4 28.6(12) . .
C2 N1 C4 111.6(15) 10_556 .
C2 N1 C4 61.6(15) 4 .
C2 N1 C4 131.1(14) 11_556 .
C3 N1 C4 67.4(11) 3 .
C3 N1 C4 108.1(19) . 10_556
C2 N1 C4 111.6(15) . 10_556
C2 N1 C4 28.6(12) 10_556 10_556
C2 N1 C4 131.1(14) 4 10_556
C2 N1 C4 61.6(15) 11_556 10_556
C3 N1 C4 67.4(11) 3 10_556
C4 N1 C4 129(2) . 10_556
C3 N1 C1 54(5) . 11_556
C2 N1 C1 109.6(10) . 11_556
C2 N1 C1 109.6(10) 10_556 11_556
C2 N1 C1 44.2(9) 4 11_556
C2 N1 C1 44.2(9) 11_556 11_556
C3 N1 C1 108.9(17) 3 11_556
C4 N1 C1 86.9(9) . 11_556
C4 N1 C1 86.9(9) 10_556 11_556
C3 N1 N1 54(5) . 11_556
C2 N1 N1 109.6(10) . 11_556
C2 N1 N1 109.6(10) 10_556 11_556
C2 N1 N1 44.2(9) 4 11_556
C2 N1 N1 44.2(9) 11_556 11_556
C3 N1 N1 108.9(17) 3 11_556
C4 N1 N1 86.9(9) . 11_556
C4 N1 N1 86.9(9) 10_556 11_556
C1 N1 N1 0.0(7) 11_556 11_556
C3 N1 N1 144(5) . 3
C2 N1 N1 50.0(10) . 3
C2 N1 N1 50.0(10) 10_556 3
C2 N1 N1 107.8(10) 4 3
C2 N1 N1 107.8(10) 11_556 3
C3 N1 N1 18.9(17) 3 3
C4 N1 N1 64.9(10) . 3
C4 N1 N1 64.9(10) 10_556 3
C1 N1 N1 90.000(2) 11_556 3
N1 N1 N1 90.000(2) 11_556 3
C3 N1 C1 144(5) . 3
C2 N1 C1 50.0(10) . 3
C2 N1 C1 50.0(10) 10_556 3
C2 N1 C1 107.8(10) 4 3
C2 N1 C1 107.8(10) 11_556 3
C3 N1 C1 18.9(17) 3 3
C4 N1 C1 64.9(10) . 3
C4 N1 C1 64.9(10) 10_556 3
C1 N1 C1 90.000(2) 11_556 3
N1 N1 C1 90.000(2) 11_556 3
N1 N1 C1 0.0(3) 3 3
C4 C2 C3 137(4) . 3
C4 C2 N1 98(3) . .
C3 C2 N1 81(3) 3 .
C4 C2 C1 113(3) . 3
C3 C2 C1 25(2) 3 3
N1 C2 C1 85.7(12) . 3
C4 C2 N1 113(3) . 3
C3 C2 N1 25(2) 3 3
N1 C2 N1 85.7(12) . 3
C1 C2 N1 0.0(6) 3 3
C4 C2 C4 52(3) . 3
C3 C2 C4 89(3) 3 3
N1 C2 C4 112.9(18) . 3
C1 C2 C4 64.5(13) 3 3
N1 C2 C4 64.5(13) 3 3
C4 C2 C2 135(2) . 10_556
C3 C2 C2 36(2) 3 10_556
N1 C2 C2 46.4(10) . 10_556
C1 C2 C2 51.2(9) 3 10_556
N1 C2 C2 51.2(9) 3 10_556
C4 C2 C2 110.6(11) 3 10_556
C4 C2 C3 84(3) . .
C3 C2 C3 94(3) 3 .
N1 C2 C3 14.1(9) . .
C1 C2 C3 94.9(16) 3 .
N1 C2 C3 94.9(16) 3 .
C4 C2 C3 108(2) 3 .
C2 C2 C3 60.2(9) 10_556 .
C4 C2 C4 29(2) . 4
C3 C2 C4 122(3) 3 4
N1 C2 C4 69.7(14) . 4
C1 C2 C4 102.0(14) 3 4
N1 C2 C4 102.0(14) 3 4
C4 C2 C4 61.2(15) 3 4
C2 C2 C4 107.1(9) 10_556 4
C3 C2 C4 57.2(15) . 4
C4 C2 C2 73(2) . 3
C3 C2 C2 66(3) 3 3
N1 C2 C2 105.3(9) . 3
C1 C2 C2 42.2(10) 3 3
N1 C2 C2 42.2(10) 3 3
C4 C2 C2 22.3(10) 3 3
C2 C2 C2 90.000(5) 10_556 3
C3 C2 C2 105.6(17) . 3
C4 C2 C2 74.5(9) 4 3
C4 C2 C2 50(2) . 4
C3 C2 C2 116(3) 3 4
N1 C2 C2 47.6(12) . 4
C1 C2 C2 103.9(8) 3 4
N1 C2 C2 103.9(8) 3 4
C4 C2 C2 81.7(11) 3 4
C2 C2 C2 90.000(2) 10_556 4
C3 C2 C2 34.3(12) . 4
C4 C2 C2 23.3(8) 4 4
C2 C2 C2 90.000(4) 3 4
N1 C3 C2 107(4) . 4
N1 C3 C2 107(4) . 11_556
C2 C3 C2 107(5) 4 11_556
N1 C3 C1 107(6) . 11_556
C2 C3 C1 55(2) 4 11_556
C2 C3 C1 55(2) 11_556 11_556
N1 C3 N1 107(6) . 11_556
C2 C3 N1 55(2) 4 11_556
C2 C3 N1 55(2) 11_556 11_556
C1 C3 N1 0.0(9) 11_556 11_556
N1 C3 C4 90(3) . 4
C2 C3 C4 17.3(18) 4 4
C2 C3 C4 112(4) 11_556 4
C1 C3 C4 56.9(16) 11_556 4
N1 C3 C4 56.9(16) 11_556 4
N1 C3 C4 90(3) . 11_556
C2 C3 C4 112(4) 4 11_556
C2 C3 C4 17.3(18) 11_556 11_556
C1 C3 C4 56.9(16) 11_556 11_556
N1 C3 C4 56.9(16) 11_556 11_556
C4 C3 C4 110(3) 4 11_556
N1 C3 C2 30.2(11) . .
C2 C3 C2 79(3) 4 .
C2 C3 C2 128(4) 11_556 .
C1 C3 C2 100(3) 11_556 .
N1 C3 C2 100(3) 11_556 .
C4 C3 C2 63.0(16) 4 .
C4 C3 C2 111(3) 11_556 .
N1 C3 C2 30.2(11) . 10_556
C2 C3 C2 128(4) 4 10_556
C2 C3 C2 79(3) 11_556 10_556
C1 C3 C2 100(3) 11_556 10_556
N1 C3 C2 100(3) 11_556 10_556
C4 C3 C2 111(3) 4 10_556
C4 C3 C2 63.0(16) 11_556 10_556
C2 C3 C2 59.5(18) . 10_556
N1 C3 C4 53.4(19) . .
C2 C3 C4 55(2) 4 .
C2 C3 C4 132(4) 11_556 .
C1 C3 C4 87(2) 11_556 .
N1 C3 C4 87(2) 11_556 .
C4 C3 C4 39.7(14) 4 .
C4 C3 C4 119(3) 11_556 .
C2 C3 C4 24.0(10) . .
C2 C3 C4 81(2) 10_556 .
N1 C3 C4 53.4(19) . 10_556
C2 C3 C4 132(4) 4 10_556
C2 C3 C4 55(2) 11_556 10_556
C1 C3 C4 87(2) 11_556 10_556
N1 C3 C4 87(2) 11_556 10_556
C4 C3 C4 119(3) 4 10_556
C4 C3 C4 39.7(14) 11_556 10_556
C2 C3 C4 81(2) . 10_556
C2 C3 C4 24.0(10) 10_556 10_556
C4 C3 C4 100(3) . 10_556
C2 C4 C4 98(4) . 3
C2 C4 C4 134(3) . 4
C4 C4 C4 90.000(8) 3 4
C2 C4 C2 108(3) . 4
C4 C4 C2 110.1(16) 3 4
C4 C4 C2 29.4(15) 4 4
C2 C4 N1 54(2) . .
C4 C4 N1 113.5(8) 3 .
C4 C4 N1 81.1(16) 4 .
C2 C4 N1 53.9(12) 4 .
C2 C4 C3 25(3) . 3
C4 C4 C3 76(2) 3 3
C4 C4 C3 121.1(15) 4 3
C2 C4 C3 104.2(19) 4 3
N1 C4 C3 55.7(16) . 3
C2 C4 C4 126(3) . 2
C4 C4 C4 45.000(6) 3 2
C4 C4 C4 45.000(5) 4 2
C2 C4 C4 68.1(17) 4 2
N1 C4 C4 100.0(12) . 2
C3 C4 C4 101(2) 3 2
C2 C4 C2 84(3) . 3
C4 C4 C2 17.4(10) 3 3
C4 C4 C2 93.4(16) 4 3
C2 C4 C2 106.0(17) 4 3
N1 C4 C2 97.2(14) . 3
C3 C4 C2 59.7(18) 3 3
C4 C4 C2 50.7(16) 2 3
C2 C4 N1 45(2) . 3
C4 C4 N1 57.7(13) 3 3
C4 C4 N1 110.0(9) 4 3
C2 C4 N1 102.1(15) 4 3
N1 C4 N1 64.4(10) . 3
C3 C4 N1 19.7(15) 3 3
C4 C4 N1 82.1(13) 2 3
C2 C4 N1 40.8(8) 3 3
C2 C4 C1 45(2) . 3
C4 C4 C1 57.7(13) 3 3
C4 C4 C1 110.0(9) 4 3
C2 C4 C1 102.1(15) 4 3
N1 C4 C1 64.4(10) . 3
C3 C4 C1 19.7(15) 3 3
C4 C4 C1 82.1(13) 2 3
C2 C4 C1 40.8(8) 3 3
N1 C4 C1 0.0(6) 3 3
C2 C4 C3 72(3) . .
C4 C4 C3 118.7(15) 3 .
C4 C4 C3 64(2) 4 .
C2 C4 C3 36.0(14) 4 .
N1 C4 C3 18.5(12) . .
C3 C4 C3 73.4(18) 3 .
C4 C4 C3 92(2) 2 .
C2 C4 C3 105.1(17) 3 .
N1 C4 C3 79.3(14) 3 .
C1 C4 C3 79.3(14) 3 .

loop_
_geom_bond_atom_site_label_1
_geom_bond_atom_site_label_2
_geom_bond_distance
_geom_bond_site_symmetry_2
Si1 O2 1.607(2) .
Si1 O2 1.609(2) 4_565
Si1 O3 1.6110(11) .
Si1 O1 1.6116(19) .
Si2 O1 1.6062(18) 16_545
Si2 O1 1.6062(18) .
Si2 O1 1.6062(18) 15
Si2 O1 1.6062(18) 2_655
O2 Si1 1.609(2) 3_655
O3 Si1 1.6110(11) 10_556
N1 C3 0.62(4) .
N1 C2 1.27(2) .
N1 C2 1.27(2) 10_556
N1 C2 1.40(2) 4
N1 C2 1.40(2) 11_556
N1 C3 1.54(5) 3
N1 C4 1.57(2) .
N1 C4 1.57(2) 10_556
N1 C1 1.823(16) 11_556
N1 N1 1.823(16) 11_556
N1 N1 1.823(16) 3
N1 C1 1.823(16) 3
C2 C4 0.76(3) .
C2 C3 1.09(3) 3
C2 C1 1.40(2) 3
C2 N1 1.40(2) 3
C2 C4 1.52(3) 3
C2 C2 1.76(4) 10_556
C2 C3 1.77(4) .
C2 C4 1.83(3) 4
C2 C2 1.90(3) 3
C2 C2 1.90(3) 4
C3 C2 1.09(3) 4
C3 C2 1.09(3) 11_556
C3 C1 1.54(5) 11_556
C3 N1 1.54(5) 11_556
C3 C4 1.72(4) 4
C3 C4 1.72(4) 11_556
C3 C2 1.77(4) 10_556
C3 C4 1.85(4) .
C3 C4 1.85(4) 10_556
C4 C4 1.22(3) 3
C4 C4 1.22(3) 4
C4 C2 1.52(3) 4
C4 C3 1.72(4) 3
C4 C4 1.73(5) 2
C4 C2 1.83(3) 3
C4 N1 1.83(3) 3
C4 C1 1.83(3) 3
